data_2021119
loop_
_publ_author_name
'Hadjadj, Nasreddine'
'Dems, Mohamed AbdEsselem'
'Merazig, Hocine'
'Bendjeddou, Lamia'

_publ_section_title
;
 Synthesis, structure characterization, photoluminescence properties and
 TD--DFT calculations for two new borates
;
_journal_issue 4
_journal_name_full 'Acta Crystallographica Section C'
_journal_page_first 411
_journal_page_last 417
_journal_paper_doi 10.1107/S2053229618002681
_journal_volume 74
_journal_year 2018
_chemical_formula_iupac 'C3 H10 N +, C14 H8 B O6 -'
_chemical_formula_moiety 'C3 H10 N +, C14 H8 B O6 -'
_chemical_formula_sum 'C17 H18 B N O6'
_chemical_formula_weight 343.13
_chemical_name_systematic
;
Propylammonium bis(2-oxidobenzoato-\k^2^<i>O</i>^1^,<i>O</i>^2^)borate
;
_space_group_IT_number 14
_symmetry_cell_setting monoclinic
_symmetry_space_group_name_Hall '-P 2ybc'
_symmetry_space_group_name_H-M 'P 1 21/c 1'
_atom_sites_solution_primary direct
_atom_sites_solution_secondary difmap
_cell_angle_alpha 90.000
_cell_angle_beta 108.308(5)
_cell_angle_gamma 90.000
_cell_formula_units_Z 4
_cell_length_a 11.529(5)
_cell_length_b 8.885(5)
_cell_length_c 17.216(5)
_cell_measurement_reflns_used 13759
_cell_measurement_temperature 293(2)
_cell_measurement_theta_max 25.03
_cell_measurement_theta_min 2.95
_cell_volume 1674.3(13)
_computing_cell_refinement
;
SAINT (Bruker, 2006)
;
_computing_data_collection
;
APEX2 (Bruker, 2006)
;
_computing_data_reduction
;
SAINT (Bruker, 2006)
;
_computing_molecular_graphics
;
ORTEP-3 (Farrugia, 2012)
;
_computing_publication_material
;
WinGX (Farrugia, 2012), Mercury (Macrae <i>et al.</i>,
2008)
and <i>POVRay</i> (Persistence of Vision, 2004)
;
_computing_structure_refinement
;
SHELXL97 (Sheldrick, 2008)
;
_computing_structure_solution
;
SIR2002 (Burla <i>et al.</i>,  2003)
;
_diffrn_ambient_temperature 293(2)
_diffrn_measured_fraction_theta_full 0.989
_diffrn_measured_fraction_theta_max 0.989
_diffrn_measurement_device 'Bruker APEXII CCD'
_diffrn_measurement_method '\f and \w scans'
_diffrn_radiation_monochromator graphite
_diffrn_radiation_source 'fine-focus sealed tube'
_diffrn_radiation_type MoK\a
_diffrn_radiation_wavelength 0.71073
_diffrn_reflns_av_R_equivalents 0.0212
_diffrn_reflns_limit_h_max 13
_diffrn_reflns_limit_h_min -13
_diffrn_reflns_limit_k_max 10
_diffrn_reflns_limit_k_min -9
_diffrn_reflns_limit_l_max 20
_diffrn_reflns_limit_l_min -20
_diffrn_reflns_number 13759
_diffrn_reflns_theta_full 25.03
_diffrn_reflns_theta_max 25.03
_diffrn_reflns_theta_min 2.95
_exptl_absorpt_coefficient_mu 0.102
_exptl_absorpt_correction_type none
_exptl_crystal_colour colorless
_exptl_crystal_density_diffrn 1.361
_exptl_crystal_density_method 'not measured'
_exptl_crystal_description prism
_exptl_crystal_F_000 720
_exptl_crystal_size_max 0.25
_exptl_crystal_size_mid 0.15
_exptl_crystal_size_min 0.08
_refine_diff_density_max 0.227
_refine_diff_density_min -0.248
_refine_ls_extinction_method none
_refine_ls_goodness_of_fit_ref 1.086
_refine_ls_hydrogen_treatment constr
_refine_ls_matrix_type full
_refine_ls_number_parameters 226
_refine_ls_number_reflns 2937
_refine_ls_number_restraints 0
_refine_ls_restrained_S_all 1.086
_refine_ls_R_factor_all 0.059
_refine_ls_R_factor_gt 0.0497
_refine_ls_shift/su_max 0
_refine_ls_shift/su_mean 0
_refine_ls_structure_factor_coef Fsqd
_refine_ls_weighting_details 'w=1/[\S^2^(FO^2^)+(0.0934P)^2^+0.2978P] where P=(FO^2^+2FC^2^)/3'
_refine_ls_weighting_scheme calc
_refine_ls_wR_factor_gt 0.1409
_refine_ls_wR_factor_ref 0.1535
_reflns_number_gt 2395
_reflns_number_total 2937
_reflns_threshold_expression >2sigma(I)
_cod_data_source_file wq3141sup1.cif
_cod_data_source_block 2
_cod_original_sg_symbol_H-M 'P 21/c'
_cod_database_code 2021119

loop_
_symmetry_equiv_pos_as_xyz
'x, y, z'
'-x, y+1/2, -z+1/2'
'-x, -y, -z'
'x, 1/2-y,1/2+z'

loop_
_atom_site_aniso_label
_atom_site_aniso_U_11
_atom_site_aniso_U_22
_atom_site_aniso_U_33
_atom_site_aniso_U_12
_atom_site_aniso_U_13
_atom_site_aniso_U_23
O1 0.0425(7) 0.0611(8) 0.0382(7) -0.0072(5) 0.0038(5) 0.0059(5)
O2 0.0360(6) 0.0472(7) 0.0447(6) -0.0026(5) 0.0061(5) 0.0055(5)
O3 0.0387(6) 0.0585(8) 0.0351(6) -0.0095(5) 0.0101(5) -0.0075(5)
O4 0.0435(6) 0.0468(7) 0.0451(6) -0.0006(5) 0.0123(5) -0.0044(5)
O5 0.0544(7) 0.0614(8) 0.0615(8) 0.0012(6) 0.0176(6) 0.0200(7)
O6 0.0823(9) 0.0451(7) 0.0448(7) -0.0064(6) 0.0261(6) -0.0085(6)
C1 0.0367(8) 0.0431(9) 0.0487(9) -0.0003(7) 0.0113(7) -0.0042(7)
C2 0.0377(8) 0.0450(9) 0.0435(9) -0.0011(7) 0.0056(7) -0.0064(7)
C3 0.0471(10) 0.0659(12) 0.0512(10) 0.0014(9) -0.0023(8) -0.0006(9)
C4 0.0405(10) 0.0749(14) 0.0755(14) 0.0011(9) -0.0046(9) -0.0076(12)
C5 0.0385(10) 0.0739(14) 0.0930(16) -0.0090(9) 0.0153(10) -0.0144(13)
C6 0.0471(10) 0.0563(11) 0.0737(13) -0.0036(8) 0.0217(9) -0.0008(9)
C7 0.0444(9) 0.0403(9) 0.0432(9) -0.0001(7) 0.0148(7) -0.0010(7)
C8 0.0461(9) 0.0401(9) 0.0337(8) -0.0078(7) 0.0076(7) 0.0040(7)
C9 0.0400(8) 0.0424(9) 0.0338(8) -0.0086(6) 0.0079(6) 0.0031(6)
C10 0.0456(9) 0.0579(11) 0.0508(10) -0.0048(8) 0.0160(8) 0.0000(8)
C11 0.0409(10) 0.0785(14) 0.0702(13) -0.0036(9) 0.0113(9) 0.0069(11)
C12 0.0475(11) 0.0844(16) 0.0627(12) -0.0137(10) -0.0044(9) -0.0018(11)
C13 0.0553(11) 0.0615(12) 0.0436(10) -0.0119(9) 0.0011(8) -0.0057(8)
C14 0.0577(10) 0.0370(9) 0.0328(8) -0.0050(7) 0.0140(7) 0.0049(7)
B1 0.0374(9) 0.0478(11) 0.0355(9) -0.0031(7) 0.0079(7) -0.0003(8)
N1 0.0507(8) 0.0474(8) 0.0401(8) 0.0023(6) 0.0089(6) 0.0040(6)
C15 0.0544(13) 0.110(2) 0.105(2) -0.0073(13) 0.0129(13) -0.0192(17)
C16 0.0550(11) 0.0779(14) 0.0564(11) 0.0065(10) 0.0158(9) 0.0041(10)
C17 0.0563(11) 0.0485(10) 0.0645(12) -0.0004(8) 0.0071(9) 0.0049(9)

loop_
_atom_site_type_symbol
_atom_site_label
_atom_site_fract_x
_atom_site_fract_y
_atom_site_fract_z
_atom_site_U_iso_or_equiv
_atom_site_thermal_displace_type
_atom_site_calc_flag
_atom_site_occupancy
O O1 0.73685(11) 0.37010(14) 0.31029(7) 0.0493(4) Uani . 1.000
O O2 0.62630(9) 0.50406(13) 0.18544(7) 0.0442(4) Uani . 1.000
O O3 0.52299(10) 0.37165(14) 0.26389(6) 0.0445(4) Uani . 1.000
O O4 0.63604(10) 0.23584(13) 0.18857(7) 0.0455(4) Uani . 1.000
O O5 0.71769(12) 0.66275(16) 0.12628(8) 0.0592(4) Uani . 1.000
O O6 0.54284(13) 0.08825(14) 0.08470(7) 0.0560(4) Uani . 1.000
C C1 0.84223(14) 0.52620(19) 0.24101(10) 0.0433(5) Uani . 1.000
C C2 0.84163(14) 0.43206(19) 0.30517(10) 0.0437(5) Uani . 1.000
C C3 0.95041(17) 0.4028(2) 0.36734(12) 0.0589(6) Uani . 1.000
C C4 1.05781(17) 0.4655(3) 0.36401(15) 0.0689(7) Uani . 1.000
C C5 1.05973(18) 0.5586(3) 0.30045(15) 0.0697(8) Uani . 1.000
C C6 0.95227(17) 0.5898(2) 0.23930(14) 0.0584(7) Uani . 1.000
C C7 0.72606(15) 0.56923(19) 0.17959(10) 0.0424(5) Uani . 1.000
C C8 0.41897(14) 0.24106(18) 0.14018(9) 0.0411(5) Uani . 1.000
C C9 0.41691(14) 0.33136(19) 0.20576(9) 0.0396(5) Uani . 1.000
C C10 0.30679(16) 0.3794(2) 0.21366(11) 0.0512(6) Uani . 1.000
C C11 0.19952(17) 0.3388(3) 0.15534(13) 0.0646(7) Uani . 1.000
C C12 0.20020(18) 0.2509(3) 0.08903(14) 0.0699(8) Uani . 1.000
C C13 0.30898(17) 0.2018(2) 0.08171(11) 0.0568(6) Uani . 1.000
C C14 0.53601(16) 0.18277(18) 0.13487(9) 0.0426(5) Uani . 1.000
B B1 0.63163(16) 0.3710(2) 0.23856(11) 0.0411(6) Uani . 1.000
N N1 0.52463(13) 0.22527(16) -0.07278(8) 0.0473(5) Uani . 1.000
C C15 0.8480(2) 0.3759(3) 0.02313(19) 0.0926(10) Uani . 1.000
C C16 0.74249(17) 0.2653(3) -0.00065(13) 0.0635(7) Uani . 1.000
C C17 0.62215(17) 0.3379(2) -0.04290(13) 0.0592(6) Uani . 1.000
H H3 0.95040 0.34100 0.41090 0.0710 Uiso calc 1.000
H H4 1.13030 0.44470 0.40530 0.0830 Uiso calc 1.000
H H5 1.13300 0.60020 0.29880 0.0840 Uiso calc 1.000
H H6 0.95300 0.65350 0.19660 0.0700 Uiso calc 1.000
H H10 0.30550 0.43840 0.25800 0.0610 Uiso calc 1.000
H H11 0.12540 0.37070 0.16050 0.0780 Uiso calc 1.000
H H12 0.12700 0.22530 0.04960 0.0840 Uiso calc 1.000
H H13 0.30940 0.14200 0.03750 0.0680 Uiso calc 1.000
H HA 0.45430 0.27170 -0.09760 0.0710 Uiso calc 1.000
H HB 0.51750 0.17200 -0.03080 0.0710 Uiso calc 1.000
H HC 0.54320 0.16400 -0.10810 0.0710 Uiso calc 1.000
H H15A 0.92250 0.32310 0.04990 0.1390 Uiso calc 1.000
H H15B 0.83370 0.45010 0.05960 0.1390 Uiso calc 1.000
H H15C 0.85460 0.42460 -0.02510 0.1390 Uiso calc 1.000
H H16A 0.75860 0.18940 -0.03650 0.0760 Uiso calc 1.000
H H16B 0.73770 0.21490 0.04820 0.0760 Uiso calc 1.000
H H17A 0.60110 0.40550 -0.00520 0.0710 Uiso calc 1.000
H H17B 0.62880 0.39700 -0.08870 0.0710 Uiso calc 1.000

loop_
_atom_type_symbol
_atom_type_description
_atom_type_scat_dispersion_real
_atom_type_scat_dispersion_imag
_atom_type_scat_source
C C 0.0033 0.0016 'International Tables Vol C Tables 4.2.6.8 and 6.1.1.4'
H H 0 0 'International Tables Vol C Tables 4.2.6.8 and 6.1.1.4'
B B 0.0013 0.0007 'International Tables Vol C Tables 4.2.6.8 and 6.1.1.4'
N N 0.0061 0.0033 'International Tables Vol C Tables 4.2.6.8 and 6.1.1.4'
O O 0.0106 0.006 'International Tables Vol C Tables 4.2.6.8 and 6.1.1.4'

loop_
_geom_angle_atom_site_label_1
_geom_angle_atom_site_label_2
_geom_angle_atom_site_label_3
_geom_angle
_geom_angle_publ_flag
C2 O1 B1 118.16(13) yes
C7 O2 B1 121.89(13) yes
C9 O3 B1 116.04(12) yes
C14 O4 B1 120.88(14) yes
HA N1 HB 110.00 no
HA N1 HC 109.00 no
HB N1 HC 109.00 no
C17 N1 HC 109.00 no
C17 N1 HA 109.00 no
C17 N1 HB 109.00 no
C6 C1 C7 120.45(16) no
C2 C1 C6 119.48(16) no
C2 C1 C7 119.83(15) no
O1 C2 C1 121.61(15) yes
C1 C2 C3 119.71(16) no
O1 C2 C3 118.66(15) yes
C2 C3 C4 119.81(18) no
C3 C4 C5 121.1(2) no
C4 C5 C6 119.5(2) no
C1 C6 C5 120.44(19) no
O2 C7 C1 116.70(14) yes
O2 C7 O5 119.46(16) yes
O5 C7 C1 123.82(17) yes
C9 C8 C14 120.13(14) no
C9 C8 C13 119.14(16) no
C13 C8 C14 120.67(15) no
C8 C9 C10 120.46(15) no
O3 C9 C8 120.49(15) yes
O3 C9 C10 119.05(14) yes
C9 C10 C11 119.30(17) no
C10 C11 C12 120.9(2) no
C11 C12 C13 119.8(2) no
C8 C13 C12 120.36(18) no
O4 C14 C8 116.55(14) yes
O6 C14 C8 123.18(16) yes
O4 C14 O6 120.27(17) yes
C4 C3 H3 120.00 no
C2 C3 H3 120.00 no
C3 C4 H4 119.00 no
C5 C4 H4 119.00 no
C4 C5 H5 120.00 no
C6 C5 H5 120.00 no
C5 C6 H6 120.00 no
C1 C6 H6 120.00 no
C11 C10 H10 120.00 no
C9 C10 H10 120.00 no
C12 C11 H11 120.00 no
C10 C11 H11 120.00 no
C11 C12 H12 120.00 no
C13 C12 H12 120.00 no
C8 C13 H13 120.00 no
C12 C13 H13 120.00 no
C15 C16 C17 113.3(2) no
N1 C17 C16 111.52(16) yes
C16 C15 H15C 109.00 no
H15A C15 H15B 109.00 no
H15B C15 H15C 109.00 no
C16 C15 H15A 109.00 no
H15A C15 H15C 109.00 no
C16 C15 H15B 109.00 no
C15 C16 H16A 109.00 no
C17 C16 H16A 109.00 no
C17 C16 H16B 109.00 no
H16A C16 H16B 108.00 no
C15 C16 H16B 109.00 no
N1 C17 H17B 109.00 no
C16 C17 H17A 109.00 no
N1 C17 H17A 109.00 no
H17A C17 H17B 108.00 no
C16 C17 H17B 109.00 no
O1 B1 O3 108.55(13) yes
O1 B1 O4 108.69(14) yes
O2 B1 O4 106.79(13) yes
O3 B1 O4 111.53(14) yes
O2 B1 O3 108.04(13) yes
O1 B1 O2 113.28(14) yes

loop_
_geom_bond_atom_site_label_1
_geom_bond_atom_site_label_2
_geom_bond_distance
_geom_bond_publ_flag
C2 O1 1.355(2) yes
B1 O1 1.434(2) yes
C7 O2 1.320(2) yes
B1 O2 1.484(2) yes
C9 O3 1.363(2) yes
B1 O3 1.450(2) yes
C14 O4 1.318(2) yes
B1 O4 1.488(2) yes
C7 O5 1.219(2) yes
C14 O6 1.225(2) yes
C17 N1 1.472(3) yes
HB N1 0.8900 no
HC N1 0.8900 no
HA N1 0.8900 no
C6 C1 1.398(3) no
C7 C1 1.473(3) no
C2 C1 1.387(2) no
C3 C2 1.394(3) no
C4 C3 1.375(3) no
C5 C4 1.377(4) no
C6 C5 1.379(3) no
C13 C8 1.393(3) no
C14 C8 1.475(3) no
C9 C8 1.391(2) no
C10 C9 1.386(3) no
C11 C10 1.374(3) no
C12 C11 1.385(3) no
C13 C12 1.371(3) no
H3 C3 0.9300 no
H4 C4 0.9300 no
H5 C5 0.9300 no
H6 C6 0.9300 no
H10 C10 0.9300 no
H11 C11 0.9300 no
H12 C12 0.9300 no
H13 C13 0.9300 no
C16 C15 1.517(4) no
C17 C16 1.495(3) no
H15A C15 0.9600 no
H15B C15 0.9600 no
H15C C15 0.9600 no
H16A C16 0.9700 no
H16B C16 0.9700 no
H17A C17 0.9700 no
H17B C17 0.9700 no

loop_
_geom_hbond_atom_site_label_D
_geom_hbond_atom_site_label_H
_geom_hbond_atom_site_label_A
_geom_hbond_site_symmetry_A
_geom_hbond_distance_DH
_geom_hbond_distance_HA
_geom_hbond_distance_DA
_geom_hbond_angle_DHA
_geom_hbond_publ_flag
N1 HA O2 3_665 0.8900 2.5000 3.233(3) 140.00 yes
N1 HA O5 3_665 0.8900 1.9700 2.833(3) 161.00 yes
N1 HB O6 . 0.8900 2.0600 2.919(2) 163.00 yes
N1 HC O3 4_554 0.8900 2.1700 2.935(2) 144.00 yes

loop_
_geom_torsion_atom_site_label_1
_geom_torsion_atom_site_label_2
_geom_torsion_atom_site_label_3
_geom_torsion_atom_site_label_4
_geom_torsion
_geom_torsion_publ_flag
B1 O1 C2 C1 15.9(2) no
B1 O1 C2 C3 -165.78(16) no
C2 O1 B1 O2 -32.2(2) no
C2 O1 B1 O3 -152.24(14) no
C2 O1 B1 O4 86.29(17) no
B1 O2 C7 O5 168.78(15) no
B1 O2 C7 C1 -13.1(2) no
C7 O2 B1 O1 31.8(2) no
C7 O2 B1 O3 152.13(14) no
C7 O2 B1 O4 -87.78(17) no
B1 O3 C9 C8 24.3(2) no
B1 O3 C9 C10 -156.82(15) no
C9 O3 B1 O1 -162.62(13) no
C9 O3 B1 O2 74.17(17) no
C9 O3 B1 O4 -42.91(18) no
B1 O4 C14 O6 167.70(15) no
B1 O4 C14 C8 -13.4(2) no
C14 O4 B1 O1 158.21(14) no
C14 O4 B1 O2 -79.25(17) no
C14 O4 B1 O3 38.58(19) no
C6 C1 C2 O1 178.71(16) no
C6 C1 C2 C3 0.4(3) no
C7 C1 C2 O1 4.3(2) no
C7 C1 C2 C3 -174.01(16) no
C2 C1 C6 C5 0.5(3) no
C7 C1 C6 C5 174.88(19) no
C2 C1 C7 O2 -5.6(2) no
C2 C1 C7 O5 172.42(17) no
C6 C1 C7 O2 180.00(17) no
C6 C1 C7 O5 -1.9(3) no
O1 C2 C3 C4 -179.37(18) no
C1 C2 C3 C4 -1.0(3) no
C2 C3 C4 C5 0.7(3) no
C3 C4 C5 C6 0.2(4) no
C4 C5 C6 C1 -0.8(3) no
C13 C8 C9 O3 -179.97(16) no
C13 C8 C9 C10 1.2(2) no
C14 C8 C9 O3 2.6(2) no
C14 C8 C9 C10 -176.27(15) no
C9 C8 C13 C12 -0.4(3) no
C14 C8 C13 C12 177.06(18) no
C9 C8 C14 O4 -8.3(2) no
C9 C8 C14 O6 170.60(16) no
C13 C8 C14 O4 174.32(15) no
C13 C8 C14 O6 -6.8(2) no
O3 C9 C10 C11 -179.84(18) no
C8 C9 C10 C11 -1.0(3) no
C9 C10 C11 C12 0.0(3) no
C10 C11 C12 C13 0.9(4) no
C11 C12 C13 C8 -0.6(3) no
C15 C16 C17 N1 173.86(18) no

_cod_database_fobs_code 2021119
